data_7103784
loop_
_publ_author_name
'Sally Brooker'
'Udo Beckmann'
'Janna D. Ewing'

_publ_section_title
;
A Dicobalt(II) Complex of a Triazolate-Containing
Macrocycle reacts with Nitromethane to yield an Organometallic
Dicobalt(III) Complex
;
_journal_name_full 'Chemical communications (Cambridge, England)'
_journal_paper_doi 10.1039/b304841a
_journal_year 2003
_chemical_formula_sum 'C18 H24 Cl2 Co2 N10'
_chemical_formula_weight 569.23
_chemical_name_systematic
; 
? 
;
_space_group_IT_number 15
_symmetry_cell_setting monoclinic
_symmetry_space_group_name_Hall '-C 2yc'
_symmetry_space_group_name_H-M 'C 1 2/c 1'
_atom_sites_solution_hydrogens geom
_atom_sites_solution_primary direct
_atom_sites_solution_secondary difmap
_audit_creation_method SHELXL-97
_cell_angle_alpha 90.00
_cell_angle_beta 119.745(4)
_cell_angle_gamma 90.00
_cell_formula_units_Z 4
_cell_length_a 13.511(5)
_cell_length_b 14.947(5)
_cell_length_c 13.093(5)
_cell_measurement_temperature 168(2)
_cell_volume 2295.7(14)
_computing_structure_refinement 'SHELXL-97 (Sheldrick, 1997)'
_computing_structure_solution 'SHELXS-97 (Sheldrick, 1990)'
_diffrn_ambient_temperature 168(2)
_diffrn_measured_fraction_theta_full 0.992
_diffrn_measured_fraction_theta_max 0.992
_diffrn_measurement_device_type 'Bruker SMART area detector'
_diffrn_radiation_monochromator graphite
_diffrn_radiation_source 'fine-focus sealed tube'
_diffrn_radiation_type MoK\a
_diffrn_radiation_wavelength 0.71073
_diffrn_reflns_av_R_equivalents 0.0243
_diffrn_reflns_av_sigmaI/netI 0.0130
_diffrn_reflns_limit_h_max 16
_diffrn_reflns_limit_h_min -15
_diffrn_reflns_limit_k_max 18
_diffrn_reflns_limit_k_min -18
_diffrn_reflns_limit_l_max 16
_diffrn_reflns_limit_l_min -16
_diffrn_reflns_number 14740
_diffrn_reflns_theta_full 26.45
_diffrn_reflns_theta_max 26.45
_diffrn_reflns_theta_min 2.21
_exptl_absorpt_coefficient_mu 1.706
_exptl_absorpt_correction_T_max 1.00
_exptl_absorpt_correction_T_min 0.84
_exptl_absorpt_correction_type Semi-empirical(SADABS)
_exptl_crystal_colour red
_exptl_crystal_density_diffrn 1.647
_exptl_crystal_density_method 'not measured'
_exptl_crystal_description block
_exptl_crystal_F_000 1160
_exptl_crystal_size_max 0.44
_exptl_crystal_size_mid 0.30
_exptl_crystal_size_min 0.12
_refine_diff_density_max 0.349
_refine_diff_density_min -0.421
_refine_diff_density_rms 0.062
_refine_ls_extinction_method none
_refine_ls_goodness_of_fit_ref 1.090
_refine_ls_hydrogen_treatment mixed
_refine_ls_matrix_type full
_refine_ls_number_parameters 156
_refine_ls_number_reflns 2352
_refine_ls_number_restraints 0
_refine_ls_restrained_S_all 1.090
_refine_ls_R_factor_all 0.0398
_refine_ls_R_factor_gt 0.0333
_refine_ls_shift/su_max 0.000
_refine_ls_shift/su_mean 0.000
_refine_ls_structure_factor_coef Fsqd
_refine_ls_weighting_details 'calc w=1/[\s^2^(Fo^2^)+(0.0383P)^2^+4.1765P] where P=(Fo^2^+2Fc^2^)/3'
_refine_ls_weighting_scheme calc
_refine_ls_wR_factor_gt 0.0805
_refine_ls_wR_factor_ref 0.0846
_reflns_number_gt 2089
_reflns_number_total 2352
_reflns_threshold_expression >2sigma(I)
_cod_data_source_file b304841a.txt
_cod_data_source_block ubdr
_cod_depositor_comments
;
The following automatic conversions were performed:
'_symmetry_cell_setting' value 'Monoclinic' changed to 'monoclinic'
according to '/home/saulius/struct/CIF-dictionaries/cif_core.dic'
dictionary named 'cif_core.dic' version 2.4.1 from 2010-06-29.

Automatic conversion script
Id: cif_fix_enum 1527 2010-12-29 10:47:43Z saulius 
;
_cod_original_sg_symbol_H-M C2/c
_cod_database_code 7103784

loop_
_symmetry_equiv_pos_as_xyz
'x, y, z'
'-x, y, -z+1/2'
'x+1/2, y+1/2, z'
'-x+1/2, y+1/2, -z+1/2'
'-x, -y, -z'
'x, -y, z-1/2'
'-x+1/2, -y+1/2, -z'
'x+1/2, -y+1/2, z-1/2'

loop_
_atom_site_label
_atom_site_type_symbol
_atom_site_fract_x
_atom_site_fract_y
_atom_site_fract_z
_atom_site_U_iso_or_equiv
_atom_site_adp_type
_atom_site_occupancy
_atom_site_symmetry_multiplicity
_atom_site_calc_flag
_atom_site_refinement_flags
_atom_site_disorder_assembly
_atom_site_disorder_group
Co1 Co 0.14602(3) 0.24423(2) 0.72677(3) 0.03293(12) Uani 1 1 d . . .
Cl1 Cl 0.19495(7) 0.37147(5) 0.66766(6) 0.04972(19) Uani 1 1 d . . .
N1 N -0.02509(17) 0.21754(14) 0.61978(17) 0.0328(4) Uani 1 1 d . . .
N2 N -0.11650(17) 0.21630(14) 0.63594(17) 0.0322(4) Uani 1 1 d . . .
C3 C -0.1889(2) 0.15682(16) 0.5580(2) 0.0328(5) Uani 1 1 d . . .
N3 N -0.15145(19) 0.11963(14) 0.48990(18) 0.0372(5) Uani 1 1 d . . .
C5 C -0.0489(2) 0.15896(17) 0.5331(2) 0.0353(5) Uani 1 1 d . . .
C6 C 0.0444(2) 0.13649(17) 0.5098(2) 0.0398(6) Uani 1 1 d . . .
C7 C 0.0177(3) 0.0868(2) 0.3994(2) 0.0538(7) Uani 1 1 d . . .
H7A H 0.0475 0.1202 0.3561 0.065 Uiso 1 1 calc R . .
H7B H -0.0650 0.0801 0.3502 0.065 Uiso 1 1 calc R . .
H7C H 0.0534 0.0275 0.4199 0.065 Uiso 1 1 calc R . .
N4 N 0.14179(19) 0.16165(15) 0.59199(19) 0.0402(5) Uani 1 1 d . B .
C8 C 0.2476(3) 0.1409(2) 0.5908(3) 0.0549(8) Uani 1 1 d . . .
H8A H 0.2796 0.1968 0.5786 0.066 Uiso 0.66 1 calc PR A 1
H8B H 0.2299 0.1004 0.5241 0.066 Uiso 0.66 1 calc PR A 1
H8C H 0.2514 0.0753 0.5826 0.066 Uiso 0.34 1 calc PR A 2
H8D H 0.2432 0.1689 0.5201 0.066 Uiso 0.34 1 calc PR A 2
C9 C 0.3360(4) 0.0969(3) 0.7048(4) 0.0459(10) Uani 0.66 1 d P B 1
H9A H 0.3028 0.0402 0.7130 0.055 Uiso 0.66 1 calc PR B 1
H9B H 0.4021 0.0810 0.6955 0.055 Uiso 0.66 1 calc PR B 1
C9' C 0.3427(7) 0.1670(6) 0.6832(8) 0.0465(19) Uani 0.34 1 d P B 2
H9C H 0.3438 0.2331 0.6782 0.056 Uiso 0.34 1 calc PR B 2
H9D H 0.4052 0.1448 0.6712 0.056 Uiso 0.34 1 calc PR B 2
C10 C 0.3791(3) 0.1450(2) 0.8145(3) 0.0538(7) Uani 1 1 d . . .
H10A H 0.4152 0.2013 0.8097 0.065 Uiso 0.66 1 calc PR B 1
H10B H 0.4384 0.1085 0.8788 0.065 Uiso 0.66 1 calc PR B 1
H10C H 0.3981 0.0807 0.8293 0.065 Uiso 0.34 1 calc PR B 2
H10D H 0.4485 0.1796 0.8672 0.065 Uiso 0.34 1 calc PR B 2
N5 N 0.28937(17) 0.16624(15) 0.84255(19) 0.0393(5) Uani 1 1 d . B .
C11 C 0.2902(2) 0.13358(16) 0.9337(2) 0.0362(5) Uani 1 1 d . . .
C12 C 0.3782(2) 0.07271(18) 1.0248(2) 0.0437(6) Uani 1 1 d . B .
H12A H 0.3697 0.0125 0.9919 0.052 Uiso 1 1 calc R . .
H12B H 0.3676 0.0704 1.0936 0.052 Uiso 1 1 calc R . .
H12C H 0.4545 0.0955 1.0484 0.052 Uiso 1 1 calc R . .

loop_
_atom_site_aniso_label
_atom_site_aniso_U_11
_atom_site_aniso_U_22
_atom_site_aniso_U_33
_atom_site_aniso_U_23
_atom_site_aniso_U_13
_atom_site_aniso_U_12
Co1 0.03360(19) 0.0339(2) 0.0375(2) 0.00545(13) 0.02232(15) 0.00316(13)
Cl1 0.0599(4) 0.0417(4) 0.0536(4) 0.0100(3) 0.0327(4) -0.0034(3)
N1 0.0343(10) 0.0334(10) 0.0357(10) 0.0014(9) 0.0212(9) 0.0028(8)
N2 0.0315(10) 0.0329(10) 0.0342(10) 0.0002(8) 0.0179(9) 0.0018(8)
C3 0.0348(12) 0.0308(12) 0.0307(11) 0.0021(9) 0.0146(10) 0.0034(10)
N3 0.0429(12) 0.0365(11) 0.0308(10) 0.0009(8) 0.0170(9) 0.0053(9)
C5 0.0434(14) 0.0355(13) 0.0307(11) 0.0040(10) 0.0212(11) 0.0070(11)
C6 0.0530(16) 0.0380(13) 0.0373(13) 0.0073(11) 0.0291(13) 0.0127(12)
C7 0.068(2) 0.0599(19) 0.0442(15) -0.0030(14) 0.0357(15) 0.0107(15)
N4 0.0452(13) 0.0424(12) 0.0453(12) 0.0063(10) 0.0317(11) 0.0098(10)
C8 0.0555(18) 0.067(2) 0.0599(18) 0.0100(15) 0.0421(16) 0.0186(15)
C9 0.039(2) 0.045(2) 0.061(3) 0.000(2) 0.030(2) 0.0048(18)
C9' 0.037(4) 0.055(5) 0.064(5) 0.009(4) 0.038(4) 0.010(4)
C10 0.0414(15) 0.0633(19) 0.0653(19) 0.0132(15) 0.0330(14) 0.0126(14)
N5 0.0333(11) 0.0422(12) 0.0449(12) 0.0049(10) 0.0211(10) 0.0040(9)
C11 0.0346(12) 0.0297(12) 0.0388(13) -0.0016(10) 0.0139(11) -0.0020(10)
C12 0.0399(14) 0.0345(13) 0.0464(15) 0.0025(11) 0.0135(12) 0.0025(11)

loop_
_atom_type_symbol
_atom_type_description
_atom_type_scat_dispersion_real
_atom_type_scat_dispersion_imag
_atom_type_scat_source
C C 0.0033 0.0016 'International Tables Vol C Tables 4.2.6.8 and 6.1.1.4'
H H 0.0000 0.0000 'International Tables Vol C Tables 4.2.6.8 and 6.1.1.4'
N N 0.0061 0.0033 'International Tables Vol C Tables 4.2.6.8 and 6.1.1.4'
Cl Cl 0.1484 0.1585 'International Tables Vol C Tables 4.2.6.8 and 6.1.1.4'
Co Co 0.3494 0.9721 'International Tables Vol C Tables 4.2.6.8 and 6.1.1.4'

loop_
_geom_angle_atom_site_label_1
_geom_angle_atom_site_label_2
_geom_angle_atom_site_label_3
_geom_angle
_geom_angle_site_symmetry_1
_geom_angle_site_symmetry_3
_geom_angle_publ_flag
N1 Co1 N2 85.22(8) . 2_556 y
N1 Co1 N5 134.25(9) . . y
N2 Co1 N5 76.65(8) 2_556 . y
N1 Co1 N4 76.41(8) . . y
N2 Co1 N4 131.71(8) 2_556 . y
N5 Co1 N4 85.02(9) . . y
N1 Co1 Cl1 110.38(6) . . y
N2 Co1 Cl1 132.80(6) 2_556 . y
N5 Co1 Cl1 112.77(7) . . y
N4 Co1 Cl1 95.49(7) . . y
C5 N1 N2 105.7(2) . . ?
C5 N1 Co1 114.73(16) . . ?
N2 N1 Co1 134.37(15) . . y
C3 N2 N1 105.55(19) . . ?
C3 N2 Co1 114.37(16) . 2_556 ?
N1 N2 Co1 135.90(15) . 2_556 ?
N2 C3 N3 114.0(2) . . ?
N2 C3 C11 117.1(2) . 2_556 ?
N3 C3 C11 128.5(2) . 2_556 ?
C3 N3 C5 100.9(2) . . ?
N1 C5 N3 113.9(2) . . ?
N1 C5 C6 117.0(2) . . ?
N3 C5 C6 128.4(2) . . ?
N4 C6 C5 112.8(2) . . ?
N4 C6 C7 127.8(2) . . ?
C5 C6 C7 119.3(2) . . ?
C6 N4 C8 122.0(2) . . ?
C6 N4 Co1 117.54(17) . . ?
C8 N4 Co1 120.3(2) . . ?
C9' C8 N4 116.0(4) . . ?
C9' C8 C9 44.9(4) . . ?
N4 C8 C9 112.0(3) . . ?
C10 C9 C8 119.6(3) . . ?
C8 C9' C10 125.4(6) . . ?
C9 C10 N5 112.4(3) . . ?
C9 C10 C9' 42.5(4) . . ?
N5 C10 C9' 112.3(3) . . ?
C11 N5 C10 121.6(2) . . ?
C11 N5 Co1 117.22(17) . . ?
C10 N5 Co1 121.04(18) . . ?
N5 C11 C3 113.6(2) . 2_556 ?
N5 C11 C12 127.4(2) . . ?
C3 C11 C12 118.9(2) 2_556 . ?

loop_
_geom_bond_atom_site_label_1
_geom_bond_atom_site_label_2
_geom_bond_distance
_geom_bond_site_symmetry_2
_geom_bond_publ_flag
Co1 N1 2.062(2) . y
Co1 N2 2.068(2) 2_556 y
Co1 N5 2.120(2) . y
Co1 N4 2.131(2) . y
Co1 Cl1 2.2717(9) . y
N1 C5 1.341(3) . ?
N1 N2 1.353(3) . ?
N2 C3 1.341(3) . ?
N2 Co1 2.068(2) 2_556 ?
C3 N3 1.345(3) . ?
C3 C11 1.468(3) 2_556 ?
N3 C5 1.345(3) . ?
C5 C6 1.474(3) . ?
C6 N4 1.275(4) . ?
C6 C7 1.501(4) . ?
N4 C8 1.470(3) . ?
C8 C9' 1.314(9) . ?
C8 C9 1.523(5) . ?
C9 C10 1.445(5) . ?
C9' C10 1.570(9) . ?
C10 N5 1.465(3) . ?
N5 C11 1.284(3) . ?
C11 C3 1.468(3) 2_556 ?
C11 C12 1.502(3) . ?

loop_
_geom_torsion_atom_site_label_1
_geom_torsion_atom_site_label_2
_geom_torsion_atom_site_label_3
_geom_torsion_atom_site_label_4
_geom_torsion
_geom_torsion_site_symmetry_1
_geom_torsion_site_symmetry_2
_geom_torsion_site_symmetry_3
_geom_torsion_site_symmetry_4
_geom_torsion_publ_flag
N2 Co1 N1 C5 -129.10(18) 2_556 . . . ?
N5 Co1 N1 C5 -63.0(2) . . . . ?
N4 Co1 N1 C5 5.90(17) . . . . ?
Cl1 Co1 N1 C5 96.77(17) . . . . ?
N2 Co1 N1 N2 20.94(19) 2_556 . . . ?
N5 Co1 N1 N2 87.1(2) . . . . ?
N4 Co1 N1 N2 155.9(2) . . . . ?
Cl1 Co1 N1 N2 -113.2(2) . . . . ?
C5 N1 N2 C3 0.2(2) . . . . ?
Co1 N1 N2 C3 -151.71(18) . . . . ?
C5 N1 N2 Co1 154.70(19) . . . 2_556 ?
Co1 N1 N2 Co1 2.8(4) . . . 2_556 ?
N1 N2 C3 N3 -1.0(3) . . . . ?
Co1 N2 C3 N3 -161.81(16) 2_556 . . . ?
N1 N2 C3 C11 172.5(2) . . . 2_556 ?
Co1 N2 C3 C11 11.7(3) 2_556 . . 2_556 ?
N2 C3 N3 C5 1.3(3) . . . . ?
C11 C3 N3 C5 -171.3(2) 2_556 . . . ?
N2 N1 C5 N3 0.7(3) . . . . ?
Co1 N1 C5 N3 158.91(16) . . . . ?
N2 N1 C5 C6 -170.7(2) . . . . ?
Co1 N1 C5 C6 -12.5(3) . . . . ?
C3 N3 C5 N1 -1.2(3) . . . . ?
C3 N3 C5 C6 169.0(2) . . . . ?
N1 C5 C6 N4 14.0(3) . . . . ?
N3 C5 C6 N4 -155.9(2) . . . . ?
N1 C5 C6 C7 -167.6(2) . . . . ?
N3 C5 C6 C7 22.5(4) . . . . ?
C5 C6 N4 C8 175.9(2) . . . . ?
C7 C6 N4 C8 -2.3(4) . . . . ?
C5 C6 N4 Co1 -8.6(3) . . . . ?
C7 C6 N4 Co1 173.1(2) . . . . ?
N1 Co1 N4 C6 2.00(19) . . . . ?
N2 Co1 N4 C6 72.7(2) 2_556 . . . ?
N5 Co1 N4 C6 139.9(2) . . . . ?
Cl1 Co1 N4 C6 -107.67(19) . . . . ?
N1 Co1 N4 C8 177.5(2) . . . . ?
N2 Co1 N4 C8 -111.8(2) 2_556 . . . ?
N5 Co1 N4 C8 -44.6(2) . . . . ?
Cl1 Co1 N4 C8 67.8(2) . . . . ?
C6 N4 C8 C9' -176.9(5) . . . . ?
Co1 N4 C8 C9' 7.7(6) . . . . ?
C6 N4 C8 C9 -127.7(3) . . . . ?
Co1 N4 C8 C9 57.0(4) . . . . ?
C9' C8 C9 C10 43.9(5) . . . . ?
N4 C8 C9 C10 -61.5(5) . . . . ?
N4 C8 C9' C10 52.8(9) . . . . ?
C9 C8 C9' C10 -43.0(6) . . . . ?
C8 C9 C10 N5 61.9(4) . . . . ?
C8 C9 C10 C9' -37.3(5) . . . . ?
C8 C9' C10 C9 48.6(7) . . . . ?
C8 C9' C10 N5 -50.7(9) . . . . ?
C9 C10 N5 C11 116.2(3) . . . . ?
C9' C10 N5 C11 162.4(4) . . . . ?
C9 C10 N5 Co1 -59.0(4) . . . . ?
C9' C10 N5 Co1 -12.8(5) . . . . ?
N1 Co1 N5 C11 -64.8(2) . . . . ?
N2 Co1 N5 C11 4.69(19) 2_556 . . . ?
N4 Co1 N5 C11 -130.3(2) . . . . ?
Cl1 Co1 N5 C11 135.81(18) . . . . ?
N1 Co1 N5 C10 110.6(2) . . . . ?
N2 Co1 N5 C10 -179.9(2) 2_556 . . . ?
N4 Co1 N5 C10 45.1(2) . . . . ?
Cl1 Co1 N5 C10 -48.8(2) . . . . ?
C10 N5 C11 C3 -175.5(2) . . . 2_556 ?
Co1 N5 C11 C3 -0.1(3) . . . 2_556 ?
C10 N5 C11 C12 1.1(4) . . . . ?
Co1 N5 C11 C12 176.5(2) . . . . ?
